data_7226935
loop_
_publ_author_name
'Saulnier, Steve'
'Golovanov, Alexander'
'Vasilyev, Aleksander'

_publ_section_title
;
 A controlled tandem transformation of conjugated enynones with arenes
 under superelectrophilic activation leading to aryl-substituted dienones
 and indenes
;
_journal_name_full 'RSC Adv.'
_journal_paper_doi 10.1039/C6RA21965A
_journal_year 2016
_chemical_formula_moiety 'C27 H26 O'
_chemical_formula_sum 'C27 H26 O'
_chemical_formula_weight 366.48
_space_group_crystal_system triclinic
_space_group_IT_number 2
_space_group_name_Hall '-P 1'
_space_group_name_H-M_alt 'P -1'
_symmetry_space_group_name_Hall '-P 1'
_symmetry_space_group_name_H-M 'P -1'
_atom_sites_solution_hydrogens geom
_atom_sites_solution_primary iterative
_audit_creation_date 2016-05-05
_audit_creation_method
;
Olex2 1.2
(compiled 2016.02.19 svn.r3266 for OlexSys, GUI svn.r5155)
;
_audit_update_record
;
2016-08-03 deposited with the CCDC.
2016-10-26 downloaded from the CCDC.
;
_cell_angle_alpha 106.357(8)
_cell_angle_beta 108.462(8)
_cell_angle_gamma 106.315(8)
_cell_formula_units_Z 2
_cell_length_a 10.0460(9)
_cell_length_b 10.9526(10)
_cell_length_c 11.2956(10)
_cell_measurement_reflns_used 2371
_cell_measurement_temperature 100(2)
_cell_measurement_theta_max 30.6660
_cell_measurement_theta_min 3.2800
_cell_volume 1033.4(2)
_computing_cell_refinement
;
CrysAlisPro, Agilent Technologies,
Version 1.171.36.32 (release 02-08-2013 CrysAlis171 .NET)
(compiled Aug  2 2013,16:46:58)
;
_computing_data_collection
;
CrysAlisPro, Agilent Technologies,
Version 1.171.36.32 (release 02-08-2013 CrysAlis171 .NET)
(compiled Aug  2 2013,16:46:58)
;
_computing_data_reduction
;
CrysAlisPro, Agilent Technologies,
Version 1.171.36.32 (release 02-08-2013 CrysAlis171 .NET)
(compiled Aug  2 2013,16:46:58)
;
_computing_molecular_graphics 'Olex2 (Dolomanov et al., 2009)'
_computing_publication_material 'Olex2 (Dolomanov et al., 2009)'
_computing_structure_refinement 'ShelXL (Sheldrick, 2015)'
_computing_structure_solution
;
Superflip (Palatinus & Chapuis, 2007;Palatinus & van der Lee, 2008;
Palatinus et al., 2012)
;
_diffrn_ambient_temperature 100(2)
_diffrn_detector_area_resol_mean 16.2096
_diffrn_measured_fraction_theta_full 0.998
_diffrn_measured_fraction_theta_max 0.999
_diffrn_measurement_details
;
  1 omega  -18.00   65.00   1.0000   14.0000
omega____ theta____ kappa____ phi______ frames
    -       23.3616  -99.0000  -60.0000 83

  2 omega   61.00   92.00   1.0000   14.0000
omega____ theta____ kappa____ phi______ frames
    -       23.3616 -178.0000  120.0000 31

  3 omega    5.00   91.00   1.0000   14.0000
omega____ theta____ kappa____ phi______ frames
    -       23.3616   77.0000  120.0000 86

  4 omega    9.00   60.00   1.0000   14.0000
omega____ theta____ kappa____ phi______ frames
    -       23.3616  -99.0000 -150.0000 51

  5 omega   37.00   63.00   1.0000   14.0000
omega____ theta____ kappa____ phi______ frames
    -       23.3616  -99.0000   60.0000 26

  6 omega  -50.00   96.00   1.0000   14.0000
omega____ theta____ kappa____ phi______ frames
    -       23.3616    0.0000  -60.0000 146
;
_diffrn_measurement_device_type 'Xcalibur, Eos'
_diffrn_measurement_method '\w scans'
_diffrn_orient_matrix_UB_11 0.0434677000
_diffrn_orient_matrix_UB_12 0.0666844000
_diffrn_orient_matrix_UB_13 0.0549372000
_diffrn_orient_matrix_UB_21 -0.0283975000
_diffrn_orient_matrix_UB_22 -0.0256542000
_diffrn_orient_matrix_UB_23 0.0421329000
_diffrn_orient_matrix_UB_31 0.0627904000
_diffrn_orient_matrix_UB_32 -0.0187835000
_diffrn_orient_matrix_UB_33 0.0214456000
_diffrn_radiation_monochromator graphite
_diffrn_radiation_type MoK\a
_diffrn_radiation_wavelength 0.71073
_diffrn_reflns_av_R_equivalents 0.0243
_diffrn_reflns_av_unetI/netI 0.0471
_diffrn_reflns_Laue_measured_fraction_full 0.998
_diffrn_reflns_Laue_measured_fraction_max 0.999
_diffrn_reflns_limit_h_max 13
_diffrn_reflns_limit_h_min -11
_diffrn_reflns_limit_k_max 14
_diffrn_reflns_limit_k_min -14
_diffrn_reflns_limit_l_max 14
_diffrn_reflns_limit_l_min -14
_diffrn_reflns_number 8848
_diffrn_reflns_point_group_measured_fraction_full 0.998
_diffrn_reflns_point_group_measured_fraction_max 0.999
_diffrn_reflns_theta_full 25.242
_diffrn_reflns_theta_max 27.498
_diffrn_reflns_theta_min 3.111
_diffrn_source 'Enhance (Mo) X-ray Source'
_exptl_absorpt_coefficient_mu 0.070
_exptl_absorpt_correction_T_max 1.00000
_exptl_absorpt_correction_T_min 0.92824
_exptl_absorpt_correction_type multi-scan
_exptl_absorpt_process_details
;
CrysAlisPro, Agilent Technologies,
Version 1.171.36.32 (release 02-08-2013 CrysAlis171 .NET)
(compiled Aug  2 2013,16:46:58)
Empirical absorption correction using spherical harmonics,
 implemented in SCALE3 ABSPACK scaling algorithm.
;
_exptl_crystal_colour 'clear colourless'
_exptl_crystal_colour_lustre clear
_exptl_crystal_colour_primary colourless
_exptl_crystal_density_diffrn 1.178
_exptl_crystal_description prism
_exptl_crystal_F_000 392
_exptl_crystal_size_max 0.3
_exptl_crystal_size_mid 0.3
_exptl_crystal_size_min 0.3
_refine_diff_density_max 0.274
_refine_diff_density_min -0.222
_refine_diff_density_rms 0.045
_refine_ls_extinction_method none
_refine_ls_goodness_of_fit_ref 1.029
_refine_ls_hydrogen_treatment constr
_refine_ls_matrix_type full
_refine_ls_number_parameters 257
_refine_ls_number_reflns 4736
_refine_ls_number_restraints 0
_refine_ls_restrained_S_all 1.029
_refine_ls_R_factor_all 0.0673
_refine_ls_R_factor_gt 0.0489
_refine_ls_shift/su_max 0.000
_refine_ls_shift/su_mean 0.000
_refine_ls_structure_factor_coef Fsqd
_refine_ls_weighting_details 'w=1/[\s^2^(Fo^2^)+(0.0448P)^2^+0.3707P] where P=(Fo^2^+2Fc^2^)/3'
_refine_ls_weighting_scheme calc
_refine_ls_wR_factor_gt 0.1097
_refine_ls_wR_factor_ref 0.1223
_reflns_Friedel_coverage 0.000
_reflns_number_gt 3618
_reflns_number_total 4736
_reflns_threshold_expression 'I > 2\s(I)'
_cod_data_source_file c6ra21965a2.cif
_cod_data_source_block 103-129-4361_sau320
_cod_original_cell_volume 1033.42(18)
_cod_database_code 7226935
_chemical_oxdiff_formula 'C27 O'
_shelx_space_group_comment
;
The symmetry employed for this shelxl refinement is uniquely defined
by the following loop, which should always be used as a source of
symmetry information in preference to the above space-group names.
They are only intended as comments.
;
_reflns_odcompleteness_completeness 99.89
_reflns_odcompleteness_iscentric 1
_reflns_odcompleteness_theta 28.51
_olex2_refinement_description
;
1. Fixed Uiso
 At 1.2 times of:
  All C(H) groups
 At 1.5 times of:
  All C(H,H,H) groups
2.a Aromatic/amide H refined with riding coordinates:
 C3(H3), C7(H7), C9(H9), C10(H10), C11(H11), C13(H13), C16(H16), C17(H17),
 C18(H18), C20(H20), C22(H22), C24(H24), C26(H26), C27(H27)
2.b Idealised Me refined as rotating group:
 C8(H8A,H8B,H8C), C15(H15A,H15B,H15C), C21(H21A,H21B,H21C), C23(H23A,H23B,H23C)
;
_shelx_shelxl_version_number 2014/7
_olex2_submission_special_instructions 'No special instructions were received'

loop_
_space_group_symop_operation_xyz
'x, y, z'
'-x, -y, -z'

loop_
_atom_site_label
_atom_site_type_symbol
_atom_site_fract_x
_atom_site_fract_y
_atom_site_fract_z
_atom_site_U_iso_or_equiv
_atom_site_adp_type
_atom_site_occupancy
_atom_site_site_symmetry_order
_atom_site_calc_flag
_atom_site_refinement_flags_posn
O1 O 0.07381(14) 0.78709(12) 0.39962(11) 0.0292(3) Uani 1 1 d .
C2 C 0.25205(16) 0.43613(15) 0.18278(15) 0.0171(3) Uani 1 1 d .
C3 C 0.16319(17) 0.56610(15) 0.39415(15) 0.0196(3) Uani 1 1 d .
H3 H 0.1484 0.5919 0.3189 0.024 Uiso 1 1 calc R
C4 C 0.13166(17) 0.36874(16) 0.05130(15) 0.0194(3) Uani 1 1 d .
C5 C 0.12429(17) 0.77111(16) 0.50539(16) 0.0200(3) Uani 1 1 d .
C6 C 0.38465(17) 0.54871(15) 0.21312(15) 0.0198(3) Uani 1 1 d .
C7 C 0.15068(17) 0.64450(16) 0.50160(16) 0.0200(3) Uani 1 1 d .
H7 H 0.1589 0.6183 0.5761 0.024 Uiso 1 1 calc R
C8 C 0.2958(2) 0.5669(2) -0.13356(19) 0.0330(4) Uani 1 1 d .
H8A H 0.3529 0.5219 -0.1723 0.049 Uiso 1 1 calc GR
H8B H 0.3516 0.6682 -0.0953 0.049 Uiso 1 1 calc GR
H8C H 0.1938 0.5391 -0.2055 0.049 Uiso 1 1 calc GR
C9 C 0.14697(18) 0.41447(17) -0.04907(16) 0.0222(3) Uani 1 1 d .
H9 H 0.0648 0.3701 -0.1381 0.027 Uiso 1 1 calc R
C10 C 0.39633(18) 0.58931(16) 0.10903(17) 0.0224(3) Uani 1 1 d .
H10 H 0.4869 0.6643 0.1285 0.027 Uiso 1 1 calc R
C11 C 0.19602(18) 1.11610(17) 0.75976(17) 0.0239(3) Uani 1 1 d .
H11 H 0.1917 1.2014 0.7590 0.029 Uiso 1 1 calc R
C12 C 0.23820(16) 0.38336(15) 0.28905(15) 0.0174(3) Uani 1 1 d .
C13 C 0.24209(18) 0.97380(17) 0.88174(16) 0.0249(3) Uani 1 1 d .
H13 H 0.2710 0.9622 0.9651 0.030 Uiso 1 1 calc R
C14 C 0.27879(19) 0.52273(17) -0.02207(16) 0.0228(3) Uani 1 1 d .
C15 C -0.01300(18) 0.25048(18) 0.01770(17) 0.0274(4) Uani 1 1 d .
H15A H 0.0130 0.1809 0.0473 0.041 Uiso 1 1 calc GR
H15B H -0.0767 0.2075 -0.0812 0.041 Uiso 1 1 calc GR
H15C H -0.0698 0.2857 0.0650 0.041 Uiso 1 1 calc GR
C16 C 0.19741(17) 0.44585(16) 0.38461(15) 0.0195(3) Uani 1 1 d .
H16 H 0.1909 0.4079 0.4496 0.023 Uiso 1 1 calc R
C17 C 0.43559(18) 0.13734(17) 0.25821(16) 0.0236(3) Uani 1 1 d .
H17 H 0.5171 0.1299 0.2355 0.028 Uiso 1 1 calc R
C18 C 0.23750(18) 1.09874(17) 0.88134(17) 0.0261(4) Uani 1 1 d .
H18 H 0.2627 1.1726 0.9642 0.031 Uiso 1 1 calc R
C19 C 0.27648(16) 0.26227(15) 0.28804(14) 0.0176(3) Uani 1 1 d .
C20 C 0.20001(17) 0.16176(16) 0.32407(15) 0.0198(3) Uani 1 1 d .
H20 H 0.1182 0.1687 0.3466 0.024 Uiso 1 1 calc R
C21 C 0.4070(2) -0.08045(18) 0.30096(19) 0.0322(4) Uani 1 1 d .
H21A H 0.4067 -0.1288 0.2135 0.048 Uiso 1 1 calc GR
H21B H 0.3338 -0.1457 0.3181 0.048 Uiso 1 1 calc GR
H21C H 0.5102 -0.0442 0.3745 0.048 Uiso 1 1 calc GR
C22 C 0.20478(17) 0.86580(16) 0.76142(16) 0.0209(3) Uani 1 1 d .
H22 H 0.2068 0.7799 0.7623 0.025 Uiso 1 1 calc R
C23 C 0.51281(18) 0.62642(17) 0.35472(17) 0.0265(4) Uani 1 1 d .
H23A H 0.4812 0.6844 0.4140 0.040 Uiso 1 1 calc GR
H23B H 0.6040 0.6858 0.3518 0.040 Uiso 1 1 calc GR
H23C H 0.5368 0.5598 0.3908 0.040 Uiso 1 1 calc GR
C24 C 0.39379(17) 0.24663(16) 0.25264(16) 0.0208(3) Uani 1 1 d .
H24 H 0.4455 0.3116 0.2244 0.025 Uiso 1 1 calc R
C25 C 0.16417(16) 0.88232(15) 0.63861(15) 0.0179(3) Uani 1 1 d .
C26 C 0.24124(18) 0.05184(16) 0.32753(16) 0.0217(3) Uani 1 1 d .
H26 H 0.1868 -0.0157 0.3517 0.026 Uiso 1 1 calc R
C27 C 0.16121(17) 1.00949(16) 0.64029(16) 0.0215(3) Uani 1 1 d .
H27 H 0.1347 1.0226 0.5576 0.026 Uiso 1 1 calc R
C28 C 0.36110(17) 0.03871(16) 0.29614(16) 0.0223(3) Uani 1 1 d .

loop_
_atom_site_aniso_label
_atom_site_aniso_U_11
_atom_site_aniso_U_22
_atom_site_aniso_U_33
_atom_site_aniso_U_23
_atom_site_aniso_U_13
_atom_site_aniso_U_12
O1 0.0437(7) 0.0271(6) 0.0178(6) 0.0100(5) 0.0091(5) 0.0195(6)
C2 0.0201(7) 0.0187(7) 0.0154(7) 0.0071(6) 0.0083(6) 0.0110(6)
C3 0.0192(7) 0.0210(8) 0.0182(8) 0.0088(6) 0.0069(6) 0.0080(6)
C4 0.0216(7) 0.0207(7) 0.0166(8) 0.0064(6) 0.0080(6) 0.0110(6)
C5 0.0193(7) 0.0222(8) 0.0196(8) 0.0093(7) 0.0086(6) 0.0090(6)
C6 0.0211(7) 0.0197(8) 0.0190(8) 0.0073(6) 0.0082(6) 0.0100(6)
C7 0.0223(8) 0.0216(8) 0.0189(8) 0.0103(7) 0.0092(6) 0.0103(6)
C8 0.0417(10) 0.0442(11) 0.0335(10) 0.0273(9) 0.0234(9) 0.0253(9)
C9 0.0256(8) 0.0282(8) 0.0147(8) 0.0086(7) 0.0069(6) 0.0157(7)
C10 0.0239(8) 0.0227(8) 0.0261(9) 0.0130(7) 0.0134(7) 0.0110(6)
C11 0.0247(8) 0.0210(8) 0.0273(9) 0.0091(7) 0.0114(7) 0.0118(6)
C12 0.0153(7) 0.0192(7) 0.0149(7) 0.0071(6) 0.0040(6) 0.0058(6)
C13 0.0265(8) 0.0301(9) 0.0181(8) 0.0095(7) 0.0096(7) 0.0119(7)
C14 0.0310(8) 0.0280(8) 0.0230(8) 0.0158(7) 0.0163(7) 0.0196(7)
C15 0.0225(8) 0.0299(9) 0.0199(8) 0.0077(7) 0.0043(7) 0.0050(7)
C16 0.0213(7) 0.0214(8) 0.0175(8) 0.0099(6) 0.0081(6) 0.0093(6)
C17 0.0182(7) 0.0266(8) 0.0226(8) 0.0047(7) 0.0076(6) 0.0109(6)
C18 0.0262(8) 0.0256(8) 0.0208(8) 0.0029(7) 0.0097(7) 0.0098(7)
C19 0.0188(7) 0.0192(7) 0.0115(7) 0.0045(6) 0.0035(6) 0.0081(6)
C20 0.0193(7) 0.0226(8) 0.0165(8) 0.0069(6) 0.0075(6) 0.0087(6)
C21 0.0329(9) 0.0287(9) 0.0355(11) 0.0126(8) 0.0101(8) 0.0189(8)
C22 0.0210(8) 0.0235(8) 0.0210(8) 0.0104(7) 0.0096(6) 0.0107(6)
C23 0.0233(8) 0.0262(9) 0.0212(9) 0.0078(7) 0.0051(7) 0.0051(7)
C24 0.0202(7) 0.0226(8) 0.0187(8) 0.0082(6) 0.0084(6) 0.0078(6)
C25 0.0157(7) 0.0219(8) 0.0172(8) 0.0079(6) 0.0079(6) 0.0083(6)
C26 0.0245(8) 0.0206(8) 0.0174(8) 0.0079(6) 0.0063(6) 0.0083(6)
C27 0.0209(8) 0.0251(8) 0.0217(8) 0.0112(7) 0.0097(6) 0.0112(6)
C28 0.0219(8) 0.0214(8) 0.0174(8) 0.0046(6) 0.0025(6) 0.0106(6)

loop_
_atom_type_symbol
_atom_type_description
_atom_type_scat_dispersion_real
_atom_type_scat_dispersion_imag
_atom_type_scat_source
C C 0.0033 0.0016 'International Tables Vol C Tables 4.2.6.8 and 6.1.1.4'
H H 0.0000 0.0000 'International Tables Vol C Tables 4.2.6.8 and 6.1.1.4'
O O 0.0106 0.0060 'International Tables Vol C Tables 4.2.6.8 and 6.1.1.4'

loop_
_geom_angle_atom_site_label_1
_geom_angle_atom_site_label_2
_geom_angle_atom_site_label_3
_geom_angle
C4 C2 C6 120.35(13)
C4 C2 C12 118.84(13)
C6 C2 C12 120.79(13)
C7 C3 H3 117.7
C7 C3 C16 124.66(14)
C16 C3 H3 117.7
C2 C4 C15 121.18(13)
C9 C4 C2 118.86(14)
C9 C4 C15 119.95(14)
O1 C5 C7 120.17(14)
O1 C5 C25 119.74(13)
C7 C5 C25 120.05(13)
C2 C6 C23 121.42(13)
C10 C6 C2 118.86(14)
C10 C6 C23 119.72(14)
C3 C7 C5 120.67(14)
C3 C7 H7 119.7
C5 C7 H7 119.7
H8A C8 H8B 109.5
H8A C8 H8C 109.5
H8B C8 H8C 109.5
C14 C8 H8A 109.5
C14 C8 H8B 109.5
C14 C8 H8C 109.5
C4 C9 H9 119.2
C14 C9 C4 121.59(15)
C14 C9 H9 119.2
C6 C10 H10 119.3
C14 C10 C6 121.47(15)
C14 C10 H10 119.3
C18 C11 H11 120.1
C27 C11 H11 120.1
C27 C11 C18 119.84(15)
C16 C12 C2 121.76(13)
C16 C12 C19 121.10(13)
C19 C12 C2 117.10(12)
C18 C13 H13 119.8
C22 C13 H13 119.8
C22 C13 C18 120.31(15)
C9 C14 C8 120.79(15)
C9 C14 C10 118.82(14)
C10 C14 C8 120.38(15)
C4 C15 H15A 109.5
C4 C15 H15B 109.5
C4 C15 H15C 109.5
H15A C15 H15B 109.5
H15A C15 H15C 109.5
H15B C15 H15C 109.5
C3 C16 H16 118.0
C12 C16 C3 124.08(14)
C12 C16 H16 118.0
C24 C17 H17 119.3
C28 C17 H17 119.3
C28 C17 C24 121.49(14)
C11 C18 H18 120.0
C13 C18 C11 119.92(15)
C13 C18 H18 120.0
C20 C19 C12 121.88(13)
C20 C19 C24 117.72(13)
C24 C19 C12 120.39(13)
C19 C20 H20 119.4
C26 C20 C19 121.11(13)
C26 C20 H20 119.4
H21A C21 H21B 109.5
H21A C21 H21C 109.5
H21B C21 H21C 109.5
C28 C21 H21A 109.5
C28 C21 H21B 109.5
C28 C21 H21C 109.5
C13 C22 H22 119.8
C13 C22 C25 120.35(14)
C25 C22 H22 119.8
C6 C23 H23A 109.5
C6 C23 H23B 109.5
C6 C23 H23C 109.5
H23A C23 H23B 109.5
H23A C23 H23C 109.5
H23B C23 H23C 109.5
C17 C24 C19 120.72(14)
C17 C24 H24 119.6
C19 C24 H24 119.6
C22 C25 C5 123.29(13)
C22 C25 C27 118.55(14)
C27 C25 C5 118.16(13)
C20 C26 H26 119.5
C20 C26 C28 121.09(14)
C28 C26 H26 119.5
C11 C27 C25 121.02(14)
C11 C27 H27 119.5
C25 C27 H27 119.5
C17 C28 C21 121.01(14)
C17 C28 C26 117.84(14)
C26 C28 C21 121.14(15)

loop_
_geom_bond_atom_site_label_1
_geom_bond_atom_site_label_2
_geom_bond_distance
O1 C5 1.2245(18)
C2 C4 1.399(2)
C2 C6 1.401(2)
C2 C12 1.4986(19)
C3 H3 0.9500
C3 C7 1.340(2)
C3 C16 1.436(2)
C4 C9 1.395(2)
C4 C15 1.500(2)
C5 C7 1.475(2)
C5 C25 1.490(2)
C6 C10 1.395(2)
C6 C23 1.501(2)
C7 H7 0.9500
C8 H8A 0.9800
C8 H8B 0.9800
C8 H8C 0.9800
C8 C14 1.510(2)
C9 H9 0.9500
C9 C14 1.382(2)
C10 H10 0.9500
C10 C14 1.385(2)
C11 H11 0.9500
C11 C18 1.387(2)
C11 C27 1.375(2)
C12 C16 1.350(2)
C12 C19 1.4792(19)
C13 H13 0.9500
C13 C18 1.383(2)
C13 C22 1.382(2)
C15 H15A 0.9800
C15 H15B 0.9800
C15 H15C 0.9800
C16 H16 0.9500
C17 H17 0.9500
C17 C24 1.386(2)
C17 C28 1.386(2)
C18 H18 0.9500
C19 C20 1.394(2)
C19 C24 1.397(2)
C20 H20 0.9500
C20 C26 1.385(2)
C21 H21A 0.9800
C21 H21B 0.9800
C21 H21C 0.9800
C21 C28 1.510(2)
C22 H22 0.9500
C22 C25 1.396(2)
C23 H23A 0.9800
C23 H23B 0.9800
C23 H23C 0.9800
C24 H24 0.9500
C25 C27 1.396(2)
C26 H26 0.9500
C26 C28 1.391(2)
C27 H27 0.9500
